data_7036454
loop_
_publ_author_name
'Herappe-Mej\'ia, Eduardo'
'Trujillo-Hern\'andez, Karla'
'Carlos Gardu\~no-Jim\'enez, Juan'
'Cort\'es-Guzm\'an, Fernando'
'Mart\'inez-Otero, Diego'
'Jancik, Vojtech'

_publ_section_title
;
 Synthesis of substituted \b-diketiminate gallium hydrides via oxidative
 addition of H-O bonds.
;
_journal_issue 38
_journal_name_full 'Dalton transactions (Cambridge, England : 2003)'
_journal_page_first 16894
_journal_page_last 16902
_journal_paper_doi 10.1039/c5dt01922b
_journal_volume 44
_journal_year 2015
_chemical_formula_moiety 'C32 H45 Ga N2 O1.77'
_chemical_formula_sum 'C32 H45 Ga N2 O1.77'
_chemical_formula_weight 555.74
_chemical_melting_point 389.5(5)
_chemical_name_systematic
; 
 ? 
;
_chemical_properties_physical Moisture-sensitive
_space_group_crystal_system monoclinic
_space_group_IT_number 14
_space_group_name_Hall '-P 2ybc'
_space_group_name_H-M_alt 'P 1 21/c 1'
_symmetry_space_group_name_Hall '-P 2ybc'
_symmetry_space_group_name_H-M 'P 1 21/c 1'
_atom_sites_solution_hydrogens mixed
_atom_sites_solution_primary 'Intrinsic phasing'
_atom_sites_solution_secondary difmap
_audit_creation_method SHELXL-2014/7
_audit_update_record
;
2015-05-21 deposited with the CCDC.
2015-08-24 downloaded from the CCDC.
;
_cell_angle_alpha 90
_cell_angle_beta 98.879(1)
_cell_angle_gamma 90
_cell_formula_units_Z 4
_cell_length_a 12.0219(6)
_cell_length_b 28.9891(13)
_cell_length_c 8.9674(4)
_cell_measurement_reflns_used 7352
_cell_measurement_temperature 100(2)
_cell_measurement_theta_max 27.33
_cell_measurement_theta_min 2.22
_cell_volume 3087.7(2)
_computing_cell_refinement 'Bruker SAINT'
_computing_data_collection 'Bruker APEX2'
_computing_data_reduction 'Bruker SAINT'
_computing_molecular_graphics 'Bruker SHELXTL'
_computing_publication_material 'Bruker SHELXTL'
_computing_structure_refinement 'SHELXL-2014/7 (Sheldrick, 2014)'
_computing_structure_solution 'SHELXS-97 (Sheldrick 2008)'
_diffrn_ambient_temperature 100(2)
_diffrn_detector_area_resol_mean 8.333
_diffrn_measured_fraction_theta_full 1.000
_diffrn_measured_fraction_theta_max 1.000
_diffrn_measurement_device_type 'Bruker APEX-II CCD'
_diffrn_measurement_method '\w scans'
_diffrn_radiation_type MoK\a
_diffrn_radiation_wavelength 0.71073
_diffrn_reflns_av_R_equivalents 0.0345
_diffrn_reflns_av_unetI/netI 0.0281
_diffrn_reflns_Laue_measured_fraction_full 1.000
_diffrn_reflns_Laue_measured_fraction_max 1.000
_diffrn_reflns_limit_h_max 14
_diffrn_reflns_limit_h_min -14
_diffrn_reflns_limit_k_max 35
_diffrn_reflns_limit_k_min -35
_diffrn_reflns_limit_l_max 10
_diffrn_reflns_limit_l_min -11
_diffrn_reflns_number 24468
_diffrn_reflns_point_group_measured_fraction_full 1.000
_diffrn_reflns_point_group_measured_fraction_max 1.000
_diffrn_reflns_theta_full 25.242
_diffrn_reflns_theta_max 25.851
_diffrn_reflns_theta_min 1.853
_diffrn_source 'Incoatec ImuS'
_exptl_absorpt_coefficient_mu 0.919
_exptl_absorpt_correction_T_max 0.7456
_exptl_absorpt_correction_T_min 0.6684
_exptl_absorpt_correction_type multi-scan
_exptl_absorpt_process_details 'SADABS 2014/4, Sheldrick'
_exptl_crystal_colour colourless
_exptl_crystal_density_diffrn 1.195
_exptl_crystal_description Prism
_exptl_crystal_F_000 1185
_exptl_crystal_recrystallization_method 'Re-crystallisation from solvent: toluene and hexane'
_exptl_crystal_size_max 0.333
_exptl_crystal_size_mid 0.164
_exptl_crystal_size_min 0.100
_refine_diff_density_max 0.403
_refine_diff_density_min -0.295
_refine_diff_density_rms 0.051
_refine_ls_extinction_method none
_refine_ls_goodness_of_fit_ref 1.029
_refine_ls_hydrogen_treatment mixed
_refine_ls_matrix_type full
_refine_ls_number_parameters 409
_refine_ls_number_reflns 5963
_refine_ls_number_restraints 260
_refine_ls_restrained_S_all 1.012
_refine_ls_R_factor_all 0.0388
_refine_ls_R_factor_gt 0.0311
_refine_ls_shift/su_max 0.004
_refine_ls_shift/su_mean 0.000
_refine_ls_structure_factor_coef Fsqd
_refine_ls_weighting_details 'w=1/[\s^2^(Fo^2^)+(0.0376P)^2^+1.7182P] where P=(Fo^2^+2Fc^2^)/3'
_refine_ls_weighting_scheme calc
_refine_ls_wR_factor_gt 0.0751
_refine_ls_wR_factor_ref 0.0782
_reflns_Friedel_coverage 0.000
_reflns_number_gt 5115
_reflns_number_total 5963
_reflns_threshold_expression 'I > 2\s(I)'
_cod_data_source_file c5dt01922b3.cif
_cod_data_source_block Compound2
_cod_depositor_comments
;
The following automatic conversions were performed:

'_chemical_melting_point' value '389-390' was changed to '389.5(5)' -
the average value was taken and precision was estimated.

Automatic conversion script
Id: cif_fix_values 3271 2015-04-21 07:52:19Z andrius 

 Adding full bibliography for 7036454--7036457.cif.
;
_cod_database_code 7036454
_shelx_shelxl_version_number 2014/7
_shelx_space_group_comment
; 
The symmetry employed for this shelxl refinement is uniquely defined 
by the following loop, which should always be used as a source of 
symmetry information in preference to the above space-group names. 
They are only intended as comments. 
;
_shelx_estimated_absorpt_t_min 0.750
_shelx_estimated_absorpt_t_max 0.914

loop_
_space_group_symop_operation_xyz
'x, y, z'
'-x, y+1/2, -z+1/2'
'-x, -y, -z'
'x, -y-1/2, z-1/2'

loop_
_atom_site_label
_atom_site_type_symbol
_atom_site_fract_x
_atom_site_fract_y
_atom_site_fract_z
_atom_site_U_iso_or_equiv
_atom_site_adp_type
_atom_site_occupancy
_atom_site_site_symmetry_order
_atom_site_calc_flag
_atom_site_refinement_flags_posn
_atom_site_refinement_flags_adp
_atom_site_refinement_flags_occupancy
_atom_site_disorder_assembly
_atom_site_disorder_group
O2 O 0.71368(16) 0.70016(6) 0.5229(2) 0.0256(7) Uani 0.772(6) 1 d D . P A 1
H2 H 0.721(3) 0.7256(8) 0.478(3) 0.038 Uiso 0.772(6) 1 d D U P A 1
Ga1 Ga 0.68180(2) 0.64924(2) 0.41201(2) 0.01601(7) Uani 1 1 d D . . . .
H1 H 0.7048(11) 0.6908(11) 0.500(2) 0.024 Uiso 0.228(6) 1 d D U P A 2
O1 O 0.68788(12) 0.65522(5) 0.21281(16) 0.0274(3) Uani 1 1 d D . . . .
N1 N 0.53961(12) 0.62215(5) 0.43991(16) 0.0144(3) Uani 1 1 d D . . . .
N2 N 0.77583(13) 0.59866(5) 0.49676(17) 0.0173(3) Uani 1 1 d D . . . .
C1 C 0.41953(16) 0.57028(6) 0.5626(2) 0.0209(4) Uani 1 1 d . . . . .
H1A H 0.3687 0.5673 0.4666 0.031 Uiso 1 1 calc R U . . .
H1B H 0.3884 0.5927 0.6269 0.031 Uiso 1 1 calc R U . . .
H1C H 0.4276 0.5403 0.6136 0.031 Uiso 1 1 calc R U . . .
C2 C 0.53342(16) 0.58665(6) 0.5331(2) 0.0162(4) Uani 1 1 d . . . . .
C3 C 0.62745(16) 0.56285(6) 0.6062(2) 0.0183(4) Uani 1 1 d . . . . .
H3 H 0.6132 0.5413 0.6810 0.022 Uiso 1 1 calc R U . . .
C4 C 0.73975(16) 0.56653(6) 0.5838(2) 0.0189(4) Uani 1 1 d . . . . .
C5 C 0.82146(18) 0.53121(7) 0.6586(2) 0.0292(5) Uani 1 1 d . . . . .
H5A H 0.7867 0.5141 0.7336 0.044 Uiso 1 1 calc R U . . .
H5B H 0.8896 0.5467 0.7086 0.044 Uiso 1 1 calc R U . . .
H5C H 0.8414 0.5098 0.5823 0.044 Uiso 1 1 calc R U . . .
C6 C 0.43841(15) 0.64322(6) 0.3609(2) 0.0151(4) Uani 1 1 d . . . . .
C8 C 0.30187(17) 0.64997(7) 0.1370(2) 0.0225(4) Uani 1 1 d . . . . .
H8 H 0.2733 0.6408 0.0366 0.027 Uiso 1 1 calc R U . . .
C9 C 0.24528(17) 0.68335(7) 0.2066(2) 0.0238(4) Uani 1 1 d . . . . .
H9 H 0.1780 0.6966 0.1546 0.029 Uiso 1 1 calc R U . . .
C10 C 0.28696(16) 0.69745(7) 0.3523(2) 0.0216(4) Uani 1 1 d . . . . .
H10 H 0.2485 0.7208 0.3983 0.026 Uiso 1 1 calc R U . . .
C11 C 0.38450(15) 0.67789(6) 0.4327(2) 0.0166(4) Uani 1 1 d . . . . .
C7 C 0.39990(16) 0.62954(6) 0.2115(2) 0.0177(4) Uani 1 1 d D U . . .
C12 C 0.4587(12) 0.5923(3) 0.1332(13) 0.0226(14) Uani 0.65(4) 1 d D U P B 1
H12 H 0.5342 0.5867 0.1947 0.027 Uiso 0.65(4) 1 calc R U P B 1
C13 C 0.3913(12) 0.5473(3) 0.1286(15) 0.0365(19) Uani 0.65(4) 1 d D U P B 1
H13A H 0.4309 0.5230 0.0819 0.055 Uiso 0.65(4) 1 calc R U P B 1
H13B H 0.3165 0.5519 0.0694 0.055 Uiso 0.65(4) 1 calc R U P B 1
H13C H 0.3833 0.5381 0.2316 0.055 Uiso 0.65(4) 1 calc R U P B 1
C14 C 0.4772(16) 0.6071(5) -0.0251(13) 0.031(2) Uani 0.65(4) 1 d D U P B 1
H14A H 0.5223 0.5837 -0.0674 0.046 Uiso 0.65(4) 1 calc R U P B 1
H14B H 0.5169 0.6367 -0.0191 0.046 Uiso 0.65(4) 1 calc R U P B 1
H14C H 0.4042 0.6103 -0.0901 0.046 Uiso 0.65(4) 1 calc R U P B 1
C12A C 0.464(2) 0.5938(5) 0.135(3) 0.023(2) Uani 0.35(4) 1 d D U P B 2
H12A H 0.5451 0.5957 0.1829 0.027 Uiso 0.35(4) 1 calc R U P B 2
C13A C 0.424(2) 0.5446(5) 0.159(2) 0.028(3) Uani 0.35(4) 1 d D U P B 2
H13D H 0.4336 0.5379 0.2670 0.042 Uiso 0.35(4) 1 calc R U P B 2
H13E H 0.4682 0.5227 0.1088 0.042 Uiso 0.35(4) 1 calc R U P B 2
H13F H 0.3442 0.5418 0.1156 0.042 Uiso 0.35(4) 1 calc R U P B 2
C14A C 0.461(3) 0.6013(10) -0.035(2) 0.030(3) Uani 0.35(4) 1 d D U P B 2
H14D H 0.3847 0.5964 -0.0880 0.045 Uiso 0.35(4) 1 calc R U P B 2
H14E H 0.5126 0.5795 -0.0734 0.045 Uiso 0.35(4) 1 calc R U P B 2
H14F H 0.4852 0.6329 -0.0534 0.045 Uiso 0.35(4) 1 calc R U P B 2
C15 C 0.42917(16) 0.69488(6) 0.5918(2) 0.0195(4) Uani 1 1 d . . . . .
H15 H 0.4944 0.6749 0.6338 0.023 Uiso 1 1 calc R U . . .
C16 C 0.47127(18) 0.74473(7) 0.5896(2) 0.0258(4) Uani 1 1 d . . . . .
H16A H 0.5274 0.7471 0.5215 0.039 Uiso 1 1 calc R U . . .
H16B H 0.5055 0.7538 0.6917 0.039 Uiso 1 1 calc R U . . .
H16C H 0.4078 0.7652 0.5542 0.039 Uiso 1 1 calc R U . . .
C17 C 0.34032(17) 0.69109(7) 0.6962(2) 0.0245(4) Uani 1 1 d . . . . .
H17A H 0.2767 0.7114 0.6595 0.037 Uiso 1 1 calc R U . . .
H17B H 0.3734 0.7003 0.7986 0.037 Uiso 1 1 calc R U . . .
H17C H 0.3139 0.6591 0.6974 0.037 Uiso 1 1 calc R U . . .
C18 C 0.88761(16) 0.59613(6) 0.4557(2) 0.0191(4) Uani 1 1 d . . . . .
C20 C 1.07905(18) 0.62178(7) 0.4851(3) 0.0317(5) Uani 1 1 d . . . . .
H20 H 1.1394 0.6395 0.5369 0.038 Uiso 1 1 calc R U . . .
C21 C 1.09639(18) 0.59568(7) 0.3620(3) 0.0305(5) Uani 1 1 d . . . . .
H21 H 1.1681 0.5955 0.3300 0.037 Uiso 1 1 calc R U . . .
C22 C 1.00951(18) 0.56983(7) 0.2855(2) 0.0274(5) Uani 1 1 d . . . . .
H22 H 1.0223 0.5520 0.2010 0.033 Uiso 1 1 calc R U . . .
C23 C 0.90329(16) 0.56944(7) 0.3299(2) 0.0222(4) Uani 1 1 d . . . . .
C19 C 0.97475(17) 0.62266(7) 0.5351(2) 0.0247(4) Uani 1 1 d D U . . .
C24 C 0.9597(12) 0.6537(4) 0.6678(10) 0.0307(15) Uani 0.69(5) 1 d D U P C 1
H24 H 0.8797 0.6513 0.6854 0.037 Uiso 0.69(5) 1 calc R U P C 1
C25 C 1.0362(10) 0.6377(6) 0.8111(11) 0.0398(19) Uani 0.69(5) 1 d D U P C 1
H25A H 1.0200 0.6053 0.8312 0.060 Uiso 0.69(5) 1 calc R U P C 1
H25B H 1.0224 0.6567 0.8967 0.060 Uiso 0.69(5) 1 calc R U P C 1
H25C H 1.1151 0.6407 0.7972 0.060 Uiso 0.69(5) 1 calc R U P C 1
C26 C 0.9840(13) 0.7045(4) 0.634(2) 0.041(2) Uani 0.69(5) 1 d D U P C 1
H26A H 1.0625 0.7077 0.6186 0.062 Uiso 0.69(5) 1 calc R U P C 1
H26B H 0.9709 0.7238 0.7196 0.062 Uiso 0.69(5) 1 calc R U P C 1
H26C H 0.9340 0.7144 0.5430 0.062 Uiso 0.69(5) 1 calc R U P C 1
C24A C 0.960(3) 0.6479(8) 0.682(2) 0.030(3) Uani 0.31(5) 1 d D U P C 2
H24A H 0.8784 0.6453 0.6907 0.036 Uiso 0.31(5) 1 calc R U P C 2
C25A C 1.024(3) 0.6262(11) 0.825(2) 0.045(4) Uani 0.31(5) 1 d D U P C 2
H25D H 1.0064 0.5933 0.8272 0.067 Uiso 0.31(5) 1 calc R U P C 2
H25E H 1.1055 0.6300 0.8255 0.067 Uiso 0.31(5) 1 calc R U P C 2
H25F H 1.0027 0.6414 0.9136 0.067 Uiso 0.31(5) 1 calc R U P C 2
C26A C 0.984(3) 0.6996(8) 0.671(3) 0.037(3) Uani 0.31(5) 1 d D U P C 2
H26D H 0.9415 0.7120 0.5776 0.056 Uiso 0.31(5) 1 calc R U P C 2
H26E H 0.9623 0.7156 0.7579 0.056 Uiso 0.31(5) 1 calc R U P C 2
H26F H 1.0651 0.7042 0.6698 0.056 Uiso 0.31(5) 1 calc R U P C 2
C27 C 0.81008(18) 0.54035(7) 0.2416(2) 0.0285(5) Uani 1 1 d . . . . .
H27 H 0.7406 0.5448 0.2886 0.034 Uiso 1 1 calc R U . . .
C28 C 0.7833(2) 0.55560(9) 0.0770(3) 0.0437(6) Uani 1 1 d . . . . .
H28A H 0.8500 0.5514 0.0279 0.066 Uiso 1 1 calc R U . . .
H28B H 0.7615 0.5882 0.0726 0.066 Uiso 1 1 calc R U . . .
H28C H 0.7212 0.5370 0.0248 0.066 Uiso 1 1 calc R U . . .
C29 C 0.8390(2) 0.48882(8) 0.2500(3) 0.0422(6) Uani 1 1 d . . . . .
H29A H 0.7732 0.4709 0.2047 0.063 Uiso 1 1 calc R U . . .
H29B H 0.8604 0.4797 0.3558 0.063 Uiso 1 1 calc R U . . .
H29C H 0.9018 0.4829 0.1949 0.063 Uiso 1 1 calc R U . . .
C30 C 0.7680(2) 0.68470(8) 0.1649(2) 0.0314(5) Uani 1 1 d . . . . .
H30A H 0.8444 0.6719 0.1964 0.038 Uiso 1 1 calc R U . . .
H30B H 0.7646 0.7153 0.2131 0.038 Uiso 1 1 calc R U . . .
C31 C 0.7471(2) 0.69003(7) -0.0005(3) 0.0315(5) Uani 1 1 d . . . . .
C32 C 0.7285(2) 0.69437(8) -0.1333(3) 0.0344(5) Uani 1 1 d . . . . .
H32 H 0.7137 0.6979 -0.2399 0.041 Uiso 1 1 calc R U . . .

loop_
_atom_site_aniso_label
_atom_site_aniso_U_11
_atom_site_aniso_U_22
_atom_site_aniso_U_33
_atom_site_aniso_U_23
_atom_site_aniso_U_13
_atom_site_aniso_U_12
O2 0.0325(12) 0.0201(10) 0.0244(11) -0.0016(8) 0.0048(8) -0.0026(8)
Ga1 0.01614(11) 0.01519(11) 0.01706(11) 0.00161(8) 0.00368(8) -0.00033(8)
O1 0.0318(8) 0.0293(8) 0.0216(7) 0.0021(6) 0.0061(6) -0.0057(6)
N1 0.0149(8) 0.0145(7) 0.0137(7) 0.0001(6) 0.0017(6) -0.0009(6)
N2 0.0161(8) 0.0177(8) 0.0179(8) 0.0000(6) 0.0022(6) 0.0009(6)
C1 0.0214(10) 0.0189(9) 0.0232(10) 0.0028(8) 0.0057(8) -0.0019(8)
C2 0.0209(10) 0.0143(9) 0.0139(9) -0.0023(7) 0.0044(7) -0.0013(7)
C3 0.0229(10) 0.0163(9) 0.0162(9) 0.0054(7) 0.0046(8) 0.0010(7)
C4 0.0214(10) 0.0183(9) 0.0164(9) -0.0009(7) 0.0011(8) 0.0031(7)
C5 0.0256(11) 0.0307(11) 0.0323(12) 0.0121(9) 0.0074(9) 0.0074(9)
C6 0.0131(9) 0.0144(9) 0.0175(9) 0.0030(7) 0.0010(7) -0.0032(7)
C8 0.0238(10) 0.0240(10) 0.0176(9) 0.0035(8) -0.0032(8) -0.0068(8)
C9 0.0180(10) 0.0248(10) 0.0271(11) 0.0077(9) -0.0014(8) -0.0010(8)
C10 0.0187(10) 0.0198(10) 0.0269(10) 0.0025(8) 0.0058(8) 0.0007(8)
C11 0.0161(9) 0.0155(9) 0.0184(9) 0.0017(7) 0.0036(7) -0.0028(7)
C7 0.0197(10) 0.0155(9) 0.0174(9) 0.0014(7) 0.0011(7) -0.0053(7)
C12 0.029(3) 0.022(2) 0.015(2) -0.003(2) -0.002(2) -0.001(2)
C13 0.051(5) 0.022(2) 0.037(4) -0.010(2) 0.008(3) -0.005(3)
C14 0.038(5) 0.035(4) 0.020(3) -0.003(2) 0.005(3) 0.002(3)
C12A 0.030(4) 0.017(4) 0.020(4) -0.001(3) 0.001(4) -0.006(3)
C13A 0.041(7) 0.020(3) 0.024(5) -0.003(3) 0.005(5) -0.005(4)
C14A 0.031(7) 0.035(6) 0.024(5) 0.004(4) 0.007(4) -0.003(5)
C15 0.0191(10) 0.0198(9) 0.0192(10) -0.0022(8) 0.0012(8) 0.0027(7)
C16 0.0264(11) 0.0232(10) 0.0284(11) -0.0071(9) 0.0066(9) -0.0035(8)
C17 0.0281(11) 0.0241(10) 0.0218(10) -0.0026(8) 0.0052(8) -0.0010(8)
C18 0.0160(9) 0.0190(9) 0.0227(10) 0.0042(8) 0.0038(8) 0.0030(7)
C20 0.0213(11) 0.0288(11) 0.0447(14) 0.0000(10) 0.0039(10) -0.0061(9)
C21 0.0212(11) 0.0311(11) 0.0420(13) 0.0064(10) 0.0137(10) 0.0020(9)
C22 0.0294(12) 0.0262(11) 0.0288(11) 0.0028(9) 0.0115(9) 0.0065(9)
C23 0.0211(10) 0.0215(10) 0.0244(10) 0.0018(8) 0.0047(8) 0.0043(8)
C19 0.0198(10) 0.0248(10) 0.0287(11) 0.0010(9) 0.0011(8) 0.0004(8)
C24 0.025(2) 0.032(3) 0.033(2) -0.008(2) -0.001(2) 0.000(2)
C25 0.040(3) 0.043(5) 0.034(3) -0.008(3) 0.000(2) -0.001(3)
C26 0.040(3) 0.029(3) 0.052(5) -0.012(3) 0.004(4) -0.005(2)
C24A 0.027(4) 0.029(4) 0.034(4) -0.012(4) 0.005(4) -0.006(4)
C25A 0.050(8) 0.047(8) 0.033(5) -0.012(5) -0.007(5) -0.004(6)
C26A 0.026(5) 0.040(5) 0.047(7) -0.006(5) 0.009(6) -0.007(4)
C27 0.0253(11) 0.0322(11) 0.0282(11) -0.0099(9) 0.0047(9) 0.0025(9)
C28 0.0598(17) 0.0323(13) 0.0336(13) -0.0084(11) -0.0102(12) 0.0050(12)
C29 0.0492(16) 0.0310(12) 0.0443(14) -0.0016(11) 0.0007(12) -0.0080(11)
C30 0.0394(13) 0.0323(12) 0.0237(11) 0.0029(9) 0.0092(9) -0.0049(10)
C31 0.0379(13) 0.0238(11) 0.0351(13) 0.0005(9) 0.0134(10) 0.0012(9)
C32 0.0442(14) 0.0357(13) 0.0256(12) 0.0005(10) 0.0129(10) 0.0011(10)

loop_
_atom_type_symbol
_atom_type_description
_atom_type_scat_dispersion_real
_atom_type_scat_dispersion_imag
_atom_type_scat_source
C C 0.0033 0.0016 'International Tables Vol C Tables 4.2.6.8 and 6.1.1.4'
H H 0.0000 0.0000 'International Tables Vol C Tables 4.2.6.8 and 6.1.1.4'
N N 0.0061 0.0033 'International Tables Vol C Tables 4.2.6.8 and 6.1.1.4'
O O 0.0106 0.0060 'International Tables Vol C Tables 4.2.6.8 and 6.1.1.4'
Ga Ga 0.2307 1.6083 'International Tables Vol C Tables 4.2.6.8 and 6.1.1.4'

loop_
_geom_angle_atom_site_label_1
_geom_angle_atom_site_label_2
_geom_angle_atom_site_label_3
_geom_angle
H2 O2 Ga1 119(2)
H1 Ga1 O1 115.2(13)
O2 Ga1 O1 115.63(8)
H1 Ga1 N1 111.6(8)
O2 Ga1 N1 112.43(8)
O1 Ga1 N1 109.78(6)
H1 Ga1 N2 111.5(8)
O2 Ga1 N2 110.20(8)
O1 Ga1 N2 110.54(7)
N1 Ga1 N2 96.67(6)
C30 O1 Ga1 119.70(13)
C2 N1 C6 120.58(15)
C2 N1 Ga1 122.03(12)
C6 N1 Ga1 117.33(11)
C4 N2 C18 120.85(15)
C4 N2 Ga1 122.53(13)
C18 N2 Ga1 116.58(12)
N1 C2 C3 123.70(17)
N1 C2 C1 119.44(16)
C3 C2 C1 116.85(16)
C2 C3 C4 128.53(17)
N2 C4 C3 123.15(17)
N2 C4 C5 119.27(17)
C3 C4 C5 117.55(17)
C11 C6 C7 122.11(17)
C11 C6 N1 119.37(16)
C7 C6 N1 118.46(16)
C9 C8 C7 121.21(18)
C8 C9 C10 119.95(18)
C9 C10 C11 121.25(18)
C10 C11 C6 117.57(17)
C10 C11 C15 119.83(16)
C6 C11 C15 122.59(16)
C8 C7 C6 117.83(17)
C8 C7 C12 120.0(6)
C6 C7 C12 122.2(6)
C8 C7 C12A 121.6(11)
C6 C7 C12A 120.5(11)
C7 C12 C14 111.9(8)
C7 C12 C13 109.6(8)
C14 C12 C13 111.4(9)
C7 C12A C13A 111.9(13)
C7 C12A C14A 114.7(17)
C13A C12A C14A 108.2(15)
C11 C15 C17 111.76(16)
C11 C15 C16 111.20(16)
C17 C15 C16 109.81(16)
C19 C18 C23 121.84(17)
C19 C18 N2 119.53(17)
C23 C18 N2 118.47(17)
C21 C20 C19 121.4(2)
C22 C21 C20 119.95(19)
C21 C22 C23 121.28(19)
C22 C23 C18 117.82(19)
C22 C23 C27 119.27(18)
C18 C23 C27 122.90(17)
C20 C19 C18 117.71(19)
C20 C19 C24 118.8(6)
C18 C19 C24 123.4(6)
C20 C19 C24A 120.7(13)
C18 C19 C24A 121.3(13)
C19 C24 C25 110.3(7)
C19 C24 C26 111.3(7)
C25 C24 C26 110.3(7)
C25A C24A C26A 112.2(15)
C25A C24A C19 114.3(16)
C26A C24A C19 111.2(15)
C23 C27 C28 111.75(19)
C23 C27 C29 111.79(18)
C28 C27 C29 110.00(18)
O1 C30 C31 110.67(18)
C32 C31 C30 179.0(3)

loop_
_geom_bond_atom_site_label_1
_geom_bond_atom_site_label_2
_geom_bond_distance
O2 H2 0.851(18)
O2 Ga1 1.7881(18)
Ga1 H1 1.44(2)
Ga1 O1 1.8074(14)
Ga1 N1 1.9322(15)
Ga1 N2 1.9338(15)
O1 C30 1.404(2)
N1 C2 1.335(2)
N1 C6 1.446(2)
N2 C4 1.330(2)
N2 C18 1.449(2)
C1 C2 1.511(3)
C2 C3 1.398(3)
C3 C4 1.399(3)
C4 C5 1.503(3)
C6 C11 1.405(3)
C6 C7 1.405(3)
C8 C9 1.386(3)
C8 C7 1.394(3)
C9 C10 1.386(3)
C10 C11 1.398(3)
C11 C15 1.526(3)
C7 C12 1.521(7)
C7 C12A 1.522(13)
C12 C14 1.532(7)
C12 C13 1.534(9)
C12A C13A 1.534(13)
C12A C14A 1.534(13)
C15 C17 1.529(3)
C15 C16 1.532(3)
C18 C19 1.402(3)
C18 C23 1.405(3)
C20 C21 1.381(3)
C20 C19 1.395(3)
C21 C22 1.379(3)
C22 C23 1.395(3)
C23 C27 1.523(3)
C19 C24 1.525(7)
C19 C24A 1.538(14)
C24 C25 1.532(7)
C24 C26 1.540(7)
C24A C25A 1.528(13)
C24A C26A 1.533(13)
C27 C28 1.527(3)
C27 C29 1.533(3)
C30 C31 1.473(3)
C31 C32 1.184(3)

loop_
_geom_torsion_atom_site_label_1
_geom_torsion_atom_site_label_2
_geom_torsion_atom_site_label_3
_geom_torsion_atom_site_label_4
_geom_torsion
H2 O2 Ga1 O1 9(3)
H2 O2 Ga1 N1 -118(3)
H2 O2 Ga1 N2 135(3)
H1 Ga1 O1 C30 36.1(5)
O2 Ga1 O1 C30 34.60(18)
N1 Ga1 O1 C30 163.08(15)
N2 Ga1 O1 C30 -91.46(16)
C6 N1 C2 C3 176.08(16)
Ga1 N1 C2 C3 -6.9(2)
C6 N1 C2 C1 -3.5(2)
Ga1 N1 C2 C1 173.54(12)
N1 C2 C3 C4 -9.1(3)
C1 C2 C3 C4 170.54(18)
C18 N2 C4 C3 -168.92(18)
Ga1 N2 C4 C3 8.5(3)
C18 N2 C4 C5 9.0(3)
Ga1 N2 C4 C5 -173.62(14)
C2 C3 C4 N2 8.2(3)
C2 C3 C4 C5 -169.77(19)
C2 N1 C6 C11 85.5(2)
Ga1 N1 C6 C11 -91.72(17)
C2 N1 C6 C7 -97.2(2)
Ga1 N1 C6 C7 85.61(17)
C7 C8 C9 C10 0.9(3)
C8 C9 C10 C11 -1.4(3)
C9 C10 C11 C6 -0.4(3)
C9 C10 C11 C15 178.87(17)
C7 C6 C11 C10 2.7(3)
N1 C6 C11 C10 179.89(16)
C7 C6 C11 C15 -176.57(16)
N1 C6 C11 C15 0.7(3)
C9 C8 C7 C6 1.3(3)
C9 C8 C7 C12 178.7(5)
C9 C8 C7 C12A -178.3(9)
C11 C6 C7 C8 -3.1(3)
N1 C6 C7 C8 179.64(16)
C11 C6 C7 C12 179.5(5)
N1 C6 C7 C12 2.2(6)
C11 C6 C7 C12A 176.4(9)
N1 C6 C7 C12A -0.8(9)
C8 C7 C12 C14 50.0(13)
C6 C7 C12 C14 -132.7(10)
C8 C7 C12 C13 -74.1(10)
C6 C7 C12 C13 103.2(10)
C8 C7 C12A C13A -90.3(18)
C6 C7 C12A C13A 90.2(19)
C8 C7 C12A C14A 34(2)
C6 C7 C12A C14A -146.0(17)
C10 C11 C15 C17 56.1(2)
C6 C11 C15 C17 -124.65(18)
C10 C11 C15 C16 -67.0(2)
C6 C11 C15 C16 112.25(19)
C4 N2 C18 C19 -99.2(2)
Ga1 N2 C18 C19 83.27(19)
C4 N2 C18 C23 85.3(2)
Ga1 N2 C18 C23 -92.28(18)
C19 C20 C21 C22 0.1(3)
C20 C21 C22 C23 0.1(3)
C21 C22 C23 C18 -0.3(3)
C21 C22 C23 C27 179.97(19)
C19 C18 C23 C22 0.3(3)
N2 C18 C23 C22 175.73(17)
C19 C18 C23 C27 -179.97(19)
N2 C18 C23 C27 -4.5(3)
C21 C20 C19 C18 -0.1(3)
C21 C20 C19 C24 -177.5(6)
C21 C20 C19 C24A 173.7(11)
C23 C18 C19 C20 -0.1(3)
N2 C18 C19 C20 -175.48(18)
C23 C18 C19 C24 177.2(6)
N2 C18 C19 C24 1.8(7)
C23 C18 C19 C24A -173.9(11)
N2 C18 C19 C24A 10.7(11)
C20 C19 C24 C25 -64.3(9)
C18 C19 C24 C25 118.5(8)
C20 C19 C24 C26 58.4(9)
C18 C19 C24 C26 -118.8(8)
C20 C19 C24A C25A -67(2)
C18 C19 C24A C25A 107(2)
C20 C19 C24A C26A 62(2)
C18 C19 C24A C26A -124.5(17)
C22 C23 C27 C28 -61.0(3)
C18 C23 C27 C28 119.3(2)
C22 C23 C27 C29 62.8(3)
C18 C23 C27 C29 -116.9(2)
Ga1 O1 C30 C31 -171.17(14)
